data_7128328
loop_
_publ_author_name
'Jones, Caleb A. H.'
'Schley, Nathan D.'

_publ_section_title
;
 Selective demethylation of <i>O</i>-aryl glycosides by iridium-catalyzed
 hydrosilylation.
;
_journal_issue 48
_journal_name_full 'Chemical communications (Cambridge, England)'
_journal_page_first 5953
_journal_page_last 5956
_journal_paper_doi 10.1039/d1cc00496d
_journal_volume 57
_journal_year 2021
_chemical_absolute_configuration rmad
_chemical_formula_moiety 'C15 H20 Cl2 O5'
_chemical_formula_sum 'C15 H20 Cl2 O5'
_chemical_formula_weight 351.21
_chemical_name_systematic (2?,4?-dichlorophenyl)-2,3,4-tri-O-methyl-\a-L-rhamnopyranoside
_space_group_crystal_system triclinic
_space_group_IT_number 1
_space_group_name_Hall 'P 1'
_space_group_name_H-M_alt 'P 1'
_atom_sites_solution_hydrogens geom
_atom_sites_solution_primary dual
_audit_creation_date 2020-08-28
_audit_creation_method
;
Olex2 1.2
(compiled 2018.05.29 svn.r3508 for OlexSys, GUI svn.r5506)
;
_audit_update_record
;
2021-01-28 deposited with the CCDC.	2021-05-18 downloaded from the CCDC.
;
_cell_angle_alpha 64.328(2)
_cell_angle_beta 88.439(2)
_cell_angle_gamma 86.714(2)
_cell_formula_units_Z 3
_cell_length_a 8.2374(2)
_cell_length_b 12.4665(2)
_cell_length_c 13.7074(3)
_cell_measurement_reflns_used 20368
_cell_measurement_temperature 99.97(10)
_cell_measurement_theta_max 71.6410
_cell_measurement_theta_min 3.5650
_cell_volume 1266.59(5)
_computing_cell_refinement 'CrysAlisPro 1.171.40.69a (Rigaku OD, 2020)'
_computing_data_collection 'CrysAlisPro 1.171.40.69a (Rigaku OD, 2020)'
_computing_data_reduction 'CrysAlisPro 1.171.40.69a (Rigaku OD, 2020)'
_computing_molecular_graphics 'Olex2 (Dolomanov et al., 2009)'
_computing_publication_material 'Olex2 (Dolomanov et al., 2009)'
_computing_structure_refinement 'ShelXL (Sheldrick, 2015)'
_computing_structure_solution 'ShelXT (Sheldrick, 2015)'
_diffrn_ambient_environment N~2~
_diffrn_ambient_temperature 99.97(10)
_diffrn_detector 'CCD plate'
_diffrn_detector_area_resol_mean 8.1506
_diffrn_detector_type EosS2
_diffrn_measured_fraction_theta_full 0.999
_diffrn_measured_fraction_theta_max 0.985
_diffrn_measurement_details
;
List of Runs (angles in degrees, time in seconds):

  # Type    Start    End  Width  t~exp~   \w     \q     \k     \f   Frames
#--------------------------------------------------------------------------
  1  \w    -34.00  -7.00   1.00    1.00    --   20.00 126.00 134.42   27
  2  \w   -108.00  -7.00   1.00    1.00    --  -36.45 -19.00 -60.00  101
  3  \w   -109.00 -39.00   1.00    1.00    --  -36.45-178.00 -90.00   70
  4  \w   -109.00 -39.00   1.00    1.00    --  -36.45-178.00 120.00   70
  5  \w    -55.00  33.00   1.00    1.00    --  -36.45  38.00 120.00   88
  6  \w   -109.00 -39.00   1.00    1.00    --  -36.45-178.00-180.00   70
  7  \w     30.00  94.00   1.00    1.00    --   36.45-132.00-164.00   64
  8  \w     18.00 106.00   1.00    1.00    --   36.45  38.00  90.00   88
  9  \w     34.00  97.00   1.00    1.00    --   36.45-137.00  18.00   63
 10  \w      4.00  30.00   1.00    1.00    --   36.45  88.00 -23.83   26
 11  \w      4.00  30.00   1.00    1.00    --   36.45  88.00-130.28   26
 12  \w      2.00  29.00   1.00    1.00    --   36.45  90.00 155.17   27
 13  \w      2.00  29.00   1.00    1.00    --   36.45  90.00  85.72   27
 14  \w     15.00  42.00   1.00    1.00    --   44.00  81.00 -19.70   27
 15  \w     15.00  42.00   1.00    1.00    --   44.00  81.00  56.21   27
 16  \w     16.00  42.00   1.00    1.00    --   44.00  80.00 170.68   26
 17  \w     25.00 115.00   1.00    1.00    --   48.00  71.00  24.39   90
 18  \w     27.00 119.00   1.00    1.00    --   52.00  73.00 -88.07   92
 19  \w     27.00 119.00   1.00    1.00    --   52.00  74.00-135.97   92
 20  \w     28.00 119.00   1.00    1.00    --   52.00  72.00 134.12   91
 21  \w     27.00 119.00   1.00    1.00    --   52.00  74.00 166.70   92
 22  \w     31.00 123.00   1.00    1.00    --   56.00  74.00 -39.49   92
 23  \w     31.00 123.00   1.00    1.00    --   56.00  73.00  80.92   92
 24  \w     90.00 175.00   1.00    1.00    --  107.73  61.00-180.00   85
 25  \w     90.00 175.00   1.00    1.00    --  107.73  61.00 -60.00   85
 26  \w     90.00 175.00   1.00    1.00    --  107.73  61.00 120.00   85
 27  \w     90.00 175.00   1.00    1.00    --  107.73  61.00 -90.00   85
 28  \w     38.00 108.00   1.00    1.00    --  107.73-111.00 -90.00   70
 29  \w     90.00 175.00   1.00    1.00    --  107.73  61.00 -30.00   85
 30  \w     40.00 134.00   1.00    1.00    --  107.73 -77.00 -90.00   94
 31  \w     90.00 175.00   1.00    1.00    --  107.73  61.00 150.00   85
 32  \w     90.00 176.00   1.00    1.00    --  107.73  45.00 120.00   86
 33  \w     90.00 176.00   1.00    1.00    --  107.73  45.00  60.00   86
 34  \w     90.00 176.00   1.00    1.00    --  107.73  45.00 -30.00   86
 35  \w     90.00 176.00   1.00    1.00    --  107.73  45.00 -90.00   86
 36  \w     61.00 146.00   1.00    1.00    --  107.73 178.00 -60.00   85
 37  \w     38.00 107.00   1.00    1.00    --  107.73 -94.00 -30.00   69
 38  \w     90.00 176.00   1.00    1.00    --  107.73  45.00 150.00   86
 39  \w     90.00 176.00   1.00    1.00    --  107.73  45.00-180.00   86
 40  \w     90.00 176.00   1.00    1.00    --  107.73  45.00-150.00   86
 41  \w     90.00 176.00   1.00    1.00    --  107.73  45.00  30.00   86
 42  \w     90.00 176.00   1.00    1.00    --  107.73  45.00  90.00   86
 43  \w     41.00 126.00   1.00    1.00    --  107.73 -61.00  60.00   85
 44  \w     90.00 175.00   1.00    1.00    --  107.73  61.00-150.00   85
 45  \w     90.00 176.00   1.00    1.00    --  107.73  45.00 -60.00   86
 46  \w     90.00 175.00   1.00    1.00    --  107.73  61.00-120.00   85
 47  \w     90.00 176.00   1.00    1.00    --  107.73  45.00   0.00   86
 48  \w     90.00 175.00   1.00    1.00    --  107.73  61.00  90.00   85
 49  \w     90.00 175.00   1.00    1.00    --  107.73  61.00  30.00   85
 50  \w     90.00 176.00   1.00    1.00    --  107.73  45.00-120.00   86
 51  \w    133.00 171.00   1.00    1.00    --  107.73  61.00  60.00   38
 52  \w     48.00 108.00   1.00    1.00    --  107.73-111.00  90.00   60
 53  \w     91.00 119.00   1.00    1.00    --  107.73  61.00   0.00   28
 54  \w     90.00 118.00   1.00    1.00    --  107.73  61.00  60.00   28
;
_diffrn_measurement_device 'four-circle diffractometer'
_diffrn_measurement_device_type 'SuperNova, Dual, Cu at home/near, EosS2'
_diffrn_measurement_method '\w scans'
_diffrn_orient_matrix_type 'CrysAlisPro convention (1999,Acta A55,543-557)'
_diffrn_orient_matrix_UB_11 0.0275344000
_diffrn_orient_matrix_UB_12 -0.1319286000
_diffrn_orient_matrix_UB_13 0.0805770000
_diffrn_orient_matrix_UB_21 -0.0194837000
_diffrn_orient_matrix_UB_22 0.0343048000
_diffrn_orient_matrix_UB_23 0.0951401000
_diffrn_orient_matrix_UB_31 -0.1842669000
_diffrn_orient_matrix_UB_32 -0.0162896000
_diffrn_orient_matrix_UB_33 0.0023201000
_diffrn_radiation_monochromator mirror
_diffrn_radiation_probe x-ray
_diffrn_radiation_type CuK\a
_diffrn_radiation_wavelength 1.54184
_diffrn_reflns_av_R_equivalents 0.0192
_diffrn_reflns_av_unetI/netI 0.0200
_diffrn_reflns_Laue_measured_fraction_full 0.999
_diffrn_reflns_Laue_measured_fraction_max 0.985
_diffrn_reflns_limit_h_max 7
_diffrn_reflns_limit_h_min -9
_diffrn_reflns_limit_k_max 15
_diffrn_reflns_limit_k_min -15
_diffrn_reflns_limit_l_max 16
_diffrn_reflns_limit_l_min -16
_diffrn_reflns_number 24899
_diffrn_reflns_point_group_measured_fraction_full 0.890
_diffrn_reflns_point_group_measured_fraction_max 0.871
_diffrn_reflns_theta_full 67.684
_diffrn_reflns_theta_max 71.758
_diffrn_reflns_theta_min 3.578
_diffrn_source 'micro-focus sealed X-ray tube'
_diffrn_source_type 'SuperNova (Cu) X-ray Source'
_exptl_absorpt_coefficient_mu 3.638
_exptl_absorpt_correction_T_max 1.000
_exptl_absorpt_correction_T_min 0.415
_exptl_absorpt_correction_type gaussian
_exptl_absorpt_process_details
;
CrysAlisPro 1.171.40.69a (Rigaku Oxford Diffraction, 2020)
Numerical absorption correction based on gaussian integration over
			a multifaceted crystal model
Empirical absorption correction using spherical harmonics,
 implemented in SCALE3 ABSPACK scaling algorithm.
;
_exptl_crystal_colour colourless
_exptl_crystal_colour_primary colourless
_exptl_crystal_density_diffrn 1.381
_exptl_crystal_description block
_exptl_crystal_F_000 552
_exptl_crystal_recrystallization_method 'Re-crystallisation from solvent'
_exptl_crystal_size_max 0.327
_exptl_crystal_size_mid 0.209
_exptl_crystal_size_min 0.1
_refine_diff_density_max 0.237
_refine_diff_density_min -0.194
_refine_diff_density_rms 0.035
_refine_ls_abs_structure_details
;
 Flack x determined using 3676 quotients [(I+)-(I-)]/[(I+)+(I-)]
 (Parsons, Flack and Wagner, Acta Cryst. B69 (2013) 249-259).
;
_refine_ls_abs_structure_Flack 0.003(4)
_refine_ls_extinction_method none
_refine_ls_goodness_of_fit_ref 1.021
_refine_ls_hydrogen_treatment constr
_refine_ls_matrix_type full
_refine_ls_number_parameters 607
_refine_ls_number_reflns 8630
_refine_ls_number_restraints 3
_refine_ls_restrained_S_all 1.021
_refine_ls_R_factor_all 0.0220
_refine_ls_R_factor_gt 0.0218
_refine_ls_shift/su_max 0.001
_refine_ls_shift/su_mean 0.000
_refine_ls_structure_factor_coef Fsqd
_refine_ls_weighting_details 'w=1/[\s^2^(Fo^2^)+(0.0334P)^2^+0.2859P] where P=(Fo^2^+2Fc^2^)/3'
_refine_ls_weighting_scheme calc
_refine_ls_wR_factor_gt 0.0573
_refine_ls_wR_factor_ref 0.0574
_reflns_Friedel_coverage 0.768
_reflns_Friedel_fraction_full 0.780
_reflns_Friedel_fraction_max 0.756
_reflns_number_gt 8570
_reflns_number_total 8630
_reflns_threshold_expression 'I > 2\s(I)'
_cod_data_source_file d1cc00496d3.cif
_cod_data_source_block 2d
_cod_depositor_comments 'Adding full bibliography for 7128327--7128332.cif.'
_cod_database_code 7128328
_shelx_shelxl_version_number 2018/1
_chemical_oxdiff_formula C15H20Cl2O5
_shelx_space_group_comment
;
The symmetry employed for this shelxl refinement is uniquely defined
by the following loop, which should always be used as a source of
symmetry information in preference to the above space-group names.
They are only intended as comments.
;
_reflns_odcompleteness_completeness 99.93
_reflns_odcompleteness_iscentric 1
_reflns_odcompleteness_theta 66.97
_olex2_refinement_description
;
1. Fixed Uiso
 At 1.2 times of:
  All C(H) groups
 At 1.5 times of:
  All C(H,H,H) groups
2.a Ternary CH refined with riding coordinates:
 C1(H1), C2(H2), C3(H3), C4(H4), C5(H5), C1C(H1C), C2C(H2C), C3C(H3C),
 C4C(H4C), C5C(H5C), C1B(H1B), C2B(H2B), C3B(H3B), C4B(H4B), C5B(H5B)
2.b Aromatic/amide H refined with riding coordinates:
 C9(H9), C11(H11), C12(H12), C9C(H9C), C11C(H11C), C12C(H12C), C9B(H9B),
 C11B(H11B), C12B(H12B)
2.c Idealised Me refined as rotating group:
 C6(H6A,H6B,H6C), C13(H13A,H13B,H13C), C14(H14A,H14B,H14C), C15(H15A,H15B,
 H15C), C6C(H6CA,H6CB,H6CC), C13C(H13D,H13E,H13F), C14C(H14D,H14E,H14F),
 C15C(H15D,H15E,H15F), C6B(H6BA,H6BB,H6BC), C13B(H13G,H13H,H13I), C14B(H14G,
 H14H,H14I), C15B(H15G,H15H,H15I)
;
_olex2_date_sample_data_collection 2020-03-11
_olex2_exptl_crystal_mounting_method 'mounted in a polyimide loop'
_olex2_submission_special_instructions 'No special instructions were received'
_oxdiff_exptl_absorpt_empirical_details
;
Empirical correction (ABSPACK) includes:
- Absorption correction using spherical harmonics
- Frame scaling
;
_oxdiff_exptl_absorpt_empirical_full_max 1.285
_oxdiff_exptl_absorpt_empirical_full_min 0.887

loop_
_space_group_symop_operation_xyz
'x, y, z'

loop_
_atom_site_label
_atom_site_type_symbol
_atom_site_fract_x
_atom_site_fract_y
_atom_site_fract_z
_atom_site_U_iso_or_equiv
_atom_site_adp_type
_atom_site_occupancy
_atom_site_site_symmetry_order
_atom_site_calc_flag
_atom_site_refinement_flags_posn
_atom_site_refinement_flags_adp
_atom_site_refinement_flags_occupancy
_atom_site_disorder_assembly
_atom_site_disorder_group
Cl1 Cl 0.02926(7) 0.79322(4) 1.01986(4) 0.02380(12) Uani 1 1 d . . . . .
Cl2 Cl 0.10431(8) 1.22646(5) 1.00469(4) 0.02768(13) Uani 1 1 d . . . . .
O1 O 0.2511(2) 0.86689(12) 0.84009(11) 0.0171(3) Uani 1 1 d . . . . .
O2 O 0.5386(2) 0.80168(14) 0.66995(13) 0.0225(3) Uani 1 1 d . . . . .
O3 O 0.3438(2) 0.60993(13) 0.71032(12) 0.0206(3) Uani 1 1 d . . . . .
O4 O 0.0492(2) 0.74249(16) 0.60519(14) 0.0267(4) Uani 1 1 d . . . . .
O5 O 0.2614(2) 0.96385(13) 0.65152(11) 0.0190(3) Uani 1 1 d . . . . .
C1 C 0.3494(3) 0.89354(19) 0.74559(16) 0.0172(4) Uani 1 1 d . . . . .
H1 H 0.442172 0.937424 0.749323 0.021 Uiso 1 1 calc R . . . .
C2 C 0.4129(3) 0.77405(18) 0.74942(16) 0.0170(4) Uani 1 1 d . . . . .
H2 H 0.457971 0.723046 0.821177 0.020 Uiso 1 1 calc R . . . .
C3 C 0.2785(3) 0.71103(18) 0.72360(17) 0.0175(4) Uani 1 1 d . . . . .
H3 H 0.200547 0.684396 0.783723 0.021 Uiso 1 1 calc R . . . .
C4 C 0.1893(3) 0.7942(2) 0.62049(17) 0.0188(4) Uani 1 1 d . . . . .
H4 H 0.262190 0.815221 0.557881 0.023 Uiso 1 1 calc R . . . .
C5 C 0.1276(3) 0.90672(19) 0.63204(17) 0.0200(5) Uani 1 1 d . . . . .
H5 H 0.051857 0.884182 0.693305 0.024 Uiso 1 1 calc R . . . .
C6 C 0.0441(4) 0.9995(2) 0.5320(2) 0.0309(6) Uani 1 1 d . . . . .
H6A H 0.003481 1.065462 0.545721 0.046 Uiso 1 1 calc GR . . . .
H6B H -0.044755 0.965245 0.513530 0.046 Uiso 1 1 calc GR . . . .
H6C H 0.120306 1.026969 0.473051 0.046 Uiso 1 1 calc GR . . . .
C7 C 0.2197(3) 0.95686(18) 0.87183(16) 0.0156(4) Uani 1 1 d . . . . .
C8 C 0.1174(3) 0.93020(18) 0.96128(16) 0.0170(4) Uani 1 1 d . . . . .
C9 C 0.0806(3) 1.0125(2) 1.00234(17) 0.0194(5) Uani 1 1 d . . . . .
H9 H 0.012497 0.993948 1.062073 0.023 Uiso 1 1 calc R . . . .
C10 C 0.1474(3) 1.12290(19) 0.95268(17) 0.0195(5) Uani 1 1 d . . . . .
C11 C 0.2460(3) 1.15267(19) 0.86239(18) 0.0213(5) Uani 1 1 d . . . . .
H11 H 0.288104 1.227839 0.829001 0.026 Uiso 1 1 calc R . . . .
C12 C 0.2817(3) 1.06893(19) 0.82190(17) 0.0198(5) Uani 1 1 d . . . . .
H12 H 0.347551 1.088458 0.760990 0.024 Uiso 1 1 calc R . . . .
C13 C 0.6854(4) 0.7324(3) 0.7100(2) 0.0408(7) Uani 1 1 d . . . . .
H13A H 0.767430 0.758520 0.654634 0.061 Uiso 1 1 calc GR . . . .
H13B H 0.667183 0.649963 0.730570 0.061 Uiso 1 1 calc GR . . . .
H13C H 0.720899 0.741715 0.771879 0.061 Uiso 1 1 calc GR . . . .
C14 C 0.3568(4) 0.5046(2) 0.8090(2) 0.0334(6) Uani 1 1 d . . . . .
H14A H 0.410392 0.441648 0.795836 0.050 Uiso 1 1 calc GR . . . .
H14B H 0.250037 0.481837 0.837726 0.050 Uiso 1 1 calc GR . . . .
H14C H 0.418619 0.519093 0.860023 0.050 Uiso 1 1 calc GR . . . .
C15 C 0.0747(3) 0.6714(2) 0.5476(2) 0.0299(6) Uani 1 1 d . . . . .
H15A H 0.135512 0.714271 0.482728 0.045 Uiso 1 1 calc GR . . . .
H15B H -0.028457 0.653271 0.528932 0.045 Uiso 1 1 calc GR . . . .
H15C H 0.134157 0.598600 0.592210 0.045 Uiso 1 1 calc GR . . . .
Cl1C Cl 0.65634(9) 0.12131(6) -0.01201(5) 0.03566(15) Uani 1 1 d . . . . .
Cl2C Cl 0.28513(8) -0.22618(6) 0.25791(5) 0.03594(15) Uani 1 1 d . . . . .
O1C O 0.5652(2) 0.24050(14) 0.12146(12) 0.0267(4) Uani 1 1 d . . . . .
O2C O 0.8345(3) 0.37041(15) 0.24041(15) 0.0332(5) Uani 1 1 d . . . . .
O3C O 0.8410(2) 0.54994(15) 0.03255(15) 0.0306(4) Uani 1 1 d . . . . .
O4C O 0.5156(2) 0.63654(14) 0.01494(13) 0.0289(4) Uani 1 1 d . . . . .
O5C O 0.4842(2) 0.33603(14) 0.23049(13) 0.0280(4) Uani 1 1 d . . . . .
C1C C 0.6124(3) 0.2757(2) 0.20264(17) 0.0247(5) Uani 1 1 d . . . . .
H1C H 0.644264 0.203639 0.267541 0.030 Uiso 1 1 calc R . . . .
C2C C 0.7620(3) 0.3484(2) 0.15866(18) 0.0255(5) Uani 1 1 d . . . . .
H2C H 0.840811 0.305481 0.131852 0.031 Uiso 1 1 calc R . . . .
C3C C 0.7133(3) 0.4700(2) 0.06674(18) 0.0242(5) Uani 1 1 d . . . . .
H3C H 0.677359 0.457983 0.004805 0.029 Uiso 1 1 calc R . . . .
C4C C 0.5736(3) 0.5292(2) 0.10326(18) 0.0240(5) Uani 1 1 d . . . . .
H4C H 0.611305 0.547840 0.161100 0.029 Uiso 1 1 calc R . . . .
C5C C 0.4307(3) 0.4489(2) 0.14434(19) 0.0279(5) Uani 1 1 d . . . . .
H5C H 0.386749 0.435674 0.084951 0.034 Uiso 1 1 calc R . . . .
C6C C 0.2969(4) 0.5003(2) 0.1919(2) 0.0402(7) Uani 1 1 d . . . . .
H6CA H 0.209102 0.447311 0.215857 0.060 Uiso 1 1 calc GR . . . .
H6CB H 0.258063 0.576460 0.137846 0.060 Uiso 1 1 calc GR . . . .
H6CC H 0.338786 0.509751 0.252285 0.060 Uiso 1 1 calc GR . . . .
C7C C 0.4930(3) 0.1339(2) 0.15665(18) 0.0232(5) Uani 1 1 d . . . . .
C8C C 0.5269(3) 0.0673(2) 0.09830(18) 0.0250(5) Uani 1 1 d . . . . .
C9C C 0.4619(3) -0.0423(2) 0.1289(2) 0.0277(5) Uani 1 1 d . . . . .
H9C H 0.484339 -0.085799 0.089142 0.033 Uiso 1 1 calc R . . . .
C10C C 0.3631(3) -0.0865(2) 0.2192(2) 0.0268(5) Uani 1 1 d . . . . .
C11C C 0.3246(3) -0.0218(2) 0.27687(19) 0.0274(5) Uani 1 1 d . . . . .
H11C H 0.255255 -0.051614 0.336295 0.033 Uiso 1 1 calc R . . . .
C12C C 0.3904(3) 0.0886(2) 0.24567(19) 0.0271(5) Uani 1 1 d . . . . .
H12C H 0.365288 0.132517 0.284799 0.032 Uiso 1 1 calc R . . . .
C13C C 0.9412(4) 0.2778(2) 0.3088(2) 0.0329(6) Uani 1 1 d . . . . .
H13D H 1.022788 0.259791 0.265960 0.049 Uiso 1 1 calc GR . . . .
H13E H 0.881400 0.208218 0.349554 0.049 Uiso 1 1 calc GR . . . .
H13F H 0.992415 0.302130 0.357509 0.049 Uiso 1 1 calc GR . . . .
C14C C 0.9701(4) 0.5173(3) -0.0194(2) 0.0383(7) Uani 1 1 d . . . . .
H14D H 0.928282 0.500665 -0.075838 0.057 Uiso 1 1 calc GR . . . .
H14E H 1.028014 0.447537 0.032105 0.057 Uiso 1 1 calc GR . . . .
H14F H 1.042569 0.581446 -0.050186 0.057 Uiso 1 1 calc GR . . . .
C15C C 0.5753(5) 0.7408(2) 0.0128(3) 0.0438(8) Uani 1 1 d . . . . .
H15D H 0.514420 0.808954 -0.038534 0.066 Uiso 1 1 calc GR . . . .
H15E H 0.687911 0.745647 -0.007975 0.066 Uiso 1 1 calc GR . . . .
H15F H 0.564550 0.738949 0.083383 0.066 Uiso 1 1 calc GR . . . .
Cl1B Cl 0.86053(7) 0.58240(4) 0.28207(4) 0.02498(13) Uani 1 1 d . . . . .
Cl2B Cl 0.87059(7) 1.01459(4) 0.27660(4) 0.02589(13) Uani 1 1 d . . . . .
O1B O 0.6197(2) 0.53546(13) 0.44591(12) 0.0206(3) Uani 1 1 d . . . . .
O2B O 0.3302(2) 0.33662(15) 0.61889(13) 0.0252(4) Uani 1 1 d . . . . .
O3B O 0.5305(2) 0.16492(13) 0.58920(12) 0.0210(3) Uani 1 1 d . . . . .
O4B O 0.8276(2) 0.18515(15) 0.68558(15) 0.0283(4) Uani 1 1 d . . . . .
O5B O 0.6058(2) 0.46545(13) 0.63396(12) 0.0201(3) Uani 1 1 d . . . . .
C1B C 0.5201(3) 0.48663(19) 0.54047(17) 0.0203(5) Uani 1 1 d . . . . .
H1B H 0.427593 0.542682 0.532937 0.024 Uiso 1 1 calc R . . . .
C2B C 0.4574(3) 0.37347(19) 0.54081(17) 0.0207(5) Uani 1 1 d . . . . .
H2B H 0.414180 0.391340 0.469214 0.025 Uiso 1 1 calc R . . . .
C3B C 0.5941(3) 0.27649(19) 0.56971(17) 0.0186(4) Uani 1 1 d . . . . .
H3B H 0.670812 0.298917 0.508996 0.022 Uiso 1 1 calc R . . . .
C4B C 0.6848(3) 0.26113(19) 0.67022(18) 0.0192(4) Uani 1 1 d . . . . .
H4B H 0.613885 0.227959 0.733845 0.023 Uiso 1 1 calc R . . . .
C5B C 0.7431(3) 0.38141(19) 0.65625(18) 0.0208(5) Uani 1 1 d . . . . .
H5B H 0.819241 0.411011 0.595218 0.025 Uiso 1 1 calc R . . . .
C6B C 0.8237(3) 0.3769(2) 0.7554(2) 0.0287(5) Uani 1 1 d . . . . .
H6BA H 0.865853 0.453081 0.739073 0.043 Uiso 1 1 calc GR . . . .
H6BB H 0.911182 0.317076 0.777196 0.043 Uiso 1 1 calc GR . . . .
H6BC H 0.745599 0.357727 0.812984 0.043 Uiso 1 1 calc GR . . . .
C7B C 0.6742(3) 0.64710(19) 0.41472(17) 0.0175(4) Uani 1 1 d . . . . .
C8B C 0.7887(3) 0.68221(18) 0.33156(16) 0.0174(4) Uani 1 1 d . . . . .
C9B C 0.8472(3) 0.7956(2) 0.28839(18) 0.0187(4) Uani 1 1 d . . . . .
H9B H 0.921449 0.819221 0.231504 0.022 Uiso 1 1 calc R . . . .
C10B C 0.7927(3) 0.87302(19) 0.33169(18) 0.0194(5) Uani 1 1 d . . . . .
C11B C 0.6835(3) 0.8394(2) 0.41624(18) 0.0220(5) Uani 1 1 d . . . . .
H11B H 0.649673 0.892240 0.445041 0.026 Uiso 1 1 calc R . . . .
C12B C 0.6242(3) 0.7257(2) 0.45826(18) 0.0202(5) Uani 1 1 d . . . . .
H12B H 0.550748 0.702203 0.515641 0.024 Uiso 1 1 calc R . . . .
C13B C 0.1878(3) 0.3084(3) 0.5799(2) 0.0378(7) Uani 1 1 d . . . . .
H13G H 0.146986 0.377383 0.518132 0.057 Uiso 1 1 calc GR . . . .
H13H H 0.106550 0.284015 0.635858 0.057 Uiso 1 1 calc GR . . . .
H13I H 0.213998 0.244818 0.559594 0.057 Uiso 1 1 calc GR . . . .
C14B C 0.5320(4) 0.1415(2) 0.49661(19) 0.0292(6) Uani 1 1 d . . . . .
H14G H 0.469245 0.203404 0.440007 0.044 Uiso 1 1 calc GR . . . .
H14H H 0.485673 0.066203 0.514927 0.044 Uiso 1 1 calc GR . . . .
H14I H 0.641926 0.139134 0.472301 0.044 Uiso 1 1 calc GR . . . .
C15B C 0.8074(4) 0.0619(2) 0.7502(2) 0.0331(6) Uani 1 1 d . . . . .
H15G H 0.747576 0.030202 0.710349 0.050 Uiso 1 1 calc GR . . . .
H15H H 0.748720 0.051445 0.814987 0.050 Uiso 1 1 calc GR . . . .
H15I H 0.912092 0.020637 0.769127 0.050 Uiso 1 1 calc GR . . . .

loop_
_atom_site_aniso_label
_atom_site_aniso_U_11
_atom_site_aniso_U_22
_atom_site_aniso_U_33
_atom_site_aniso_U_23
_atom_site_aniso_U_13
_atom_site_aniso_U_12
Cl1 0.0291(3) 0.0176(2) 0.0238(2) -0.00798(19) 0.0114(2) -0.0078(2)
Cl2 0.0390(4) 0.0208(2) 0.0276(3) -0.0147(2) 0.0032(2) -0.0003(2)
O1 0.0195(9) 0.0160(6) 0.0165(7) -0.0079(5) 0.0057(6) -0.0025(6)
O2 0.0140(9) 0.0310(8) 0.0243(7) -0.0139(7) 0.0056(6) -0.0019(7)
O3 0.0251(10) 0.0172(7) 0.0195(7) -0.0085(6) 0.0018(7) 0.0029(7)
O4 0.0148(9) 0.0359(9) 0.0396(9) -0.0258(8) -0.0006(7) -0.0015(7)
O5 0.0207(9) 0.0177(7) 0.0168(7) -0.0055(5) 0.0005(6) -0.0022(6)
C1 0.0160(12) 0.0211(10) 0.0149(9) -0.0084(8) 0.0035(9) -0.0026(9)
C2 0.0146(12) 0.0205(10) 0.0156(9) -0.0078(8) 0.0023(8) -0.0005(9)
C3 0.0160(12) 0.0177(9) 0.0183(9) -0.0075(8) 0.0051(9) -0.0005(8)
C4 0.0132(12) 0.0249(10) 0.0203(10) -0.0118(8) 0.0012(9) -0.0010(9)
C5 0.0181(12) 0.0220(10) 0.0209(10) -0.0104(8) -0.0014(9) 0.0011(9)
C6 0.0350(17) 0.0293(12) 0.0264(12) -0.0109(10) -0.0098(11) 0.0095(11)
C7 0.0145(12) 0.0162(9) 0.0163(9) -0.0071(8) -0.0006(8) -0.0002(8)
C8 0.0182(12) 0.0141(9) 0.0157(9) -0.0037(8) 0.0012(9) -0.0012(8)
C9 0.0195(13) 0.0217(10) 0.0150(9) -0.0062(8) 0.0020(8) 0.0005(9)
C10 0.0216(13) 0.0185(10) 0.0197(10) -0.0096(8) -0.0016(9) 0.0025(9)
C11 0.0229(13) 0.0169(10) 0.0228(10) -0.0071(8) 0.0014(9) -0.0042(9)
C12 0.0200(13) 0.0197(10) 0.0188(10) -0.0073(8) 0.0051(9) -0.0033(9)
C13 0.0163(15) 0.068(2) 0.0421(15) -0.0291(14) -0.0006(12) 0.0086(13)
C14 0.0473(18) 0.0198(11) 0.0273(12) -0.0060(10) 0.0105(12) 0.0033(11)
C15 0.0248(15) 0.0380(13) 0.0372(13) -0.0253(11) -0.0040(11) -0.0032(11)
Cl1C 0.0377(4) 0.0480(3) 0.0309(3) -0.0251(3) 0.0139(3) -0.0163(3)
Cl2C 0.0349(4) 0.0341(3) 0.0399(3) -0.0159(3) 0.0019(3) -0.0127(3)
O1C 0.0378(11) 0.0240(8) 0.0189(7) -0.0097(6) 0.0009(7) -0.0039(7)
O2C 0.0448(13) 0.0251(8) 0.0345(9) -0.0178(7) -0.0173(9) 0.0094(8)
O3C 0.0324(11) 0.0267(8) 0.0368(9) -0.0178(7) 0.0097(8) -0.0039(8)
O4C 0.0377(11) 0.0200(8) 0.0237(8) -0.0043(6) -0.0090(8) 0.0008(7)
O5C 0.0380(11) 0.0214(8) 0.0210(7) -0.0066(6) 0.0039(7) 0.0049(7)
C1C 0.0348(15) 0.0217(10) 0.0189(10) -0.0105(8) -0.0022(10) 0.0043(10)
C2C 0.0313(15) 0.0235(10) 0.0260(11) -0.0151(9) -0.0043(10) 0.0040(10)
C3C 0.0291(15) 0.0244(11) 0.0219(10) -0.0126(9) 0.0008(10) -0.0017(10)
C4C 0.0296(15) 0.0212(10) 0.0181(10) -0.0061(8) -0.0045(9) 0.0050(10)
C5C 0.0321(16) 0.0231(11) 0.0244(11) -0.0068(9) -0.0028(10) 0.0044(10)
C6C 0.0340(18) 0.0303(13) 0.0467(16) -0.0092(12) 0.0112(14) 0.0047(12)
C7C 0.0226(14) 0.0246(10) 0.0221(10) -0.0102(9) -0.0033(10) 0.0026(10)
C8C 0.0221(14) 0.0342(12) 0.0205(10) -0.0134(9) 0.0012(9) -0.0028(10)
C9C 0.0239(14) 0.0366(12) 0.0298(11) -0.0208(10) -0.0022(10) -0.0033(10)
C10C 0.0209(14) 0.0302(12) 0.0283(11) -0.0113(10) -0.0045(10) -0.0036(10)
C11C 0.0241(15) 0.0316(12) 0.0236(11) -0.0095(9) 0.0028(10) -0.0014(11)
C12C 0.0291(15) 0.0291(12) 0.0228(11) -0.0117(9) 0.0018(10) 0.0036(11)
C13C 0.0332(16) 0.0242(11) 0.0398(14) -0.0121(10) -0.0131(12) 0.0019(11)
C14C 0.0451(19) 0.0326(13) 0.0428(15) -0.0219(12) 0.0158(14) -0.0061(13)
C15C 0.064(2) 0.0232(12) 0.0457(15) -0.0161(12) -0.0244(16) 0.0108(13)
Cl1B 0.0335(3) 0.0196(2) 0.0259(2) -0.01355(19) 0.0111(2) -0.0068(2)
Cl2B 0.0307(3) 0.0152(2) 0.0316(3) -0.00943(19) -0.0035(2) -0.0039(2)
O1B 0.0238(9) 0.0181(7) 0.0192(7) -0.0071(6) 0.0065(7) -0.0080(6)
O2B 0.0142(9) 0.0285(8) 0.0254(8) -0.0045(6) 0.0041(7) -0.0054(7)
O3B 0.0258(10) 0.0210(7) 0.0168(7) -0.0078(6) 0.0040(7) -0.0099(7)
O4B 0.0168(9) 0.0266(8) 0.0435(10) -0.0174(8) -0.0016(8) 0.0039(7)
O5B 0.0185(9) 0.0222(7) 0.0195(7) -0.0092(6) 0.0015(6) 0.0013(6)
C1B 0.0165(13) 0.0220(10) 0.0183(10) -0.0049(8) 0.0036(9) -0.0032(9)
C2B 0.0167(13) 0.0219(10) 0.0172(9) -0.0018(8) 0.0013(9) -0.0065(9)
C3B 0.0158(12) 0.0214(10) 0.0178(10) -0.0073(8) 0.0051(9) -0.0071(9)
C4B 0.0130(12) 0.0225(10) 0.0224(10) -0.0100(8) 0.0002(9) 0.0001(9)
C5B 0.0162(13) 0.0227(10) 0.0240(10) -0.0106(9) 0.0010(9) -0.0015(9)
C6B 0.0300(16) 0.0288(11) 0.0301(12) -0.0148(10) -0.0047(11) -0.0026(11)
C7B 0.0156(12) 0.0178(9) 0.0172(9) -0.0057(8) -0.0021(8) -0.0007(8)
C8B 0.0196(13) 0.0176(10) 0.0170(9) -0.0091(8) -0.0012(9) -0.0016(9)
C9B 0.0192(13) 0.0177(10) 0.0179(9) -0.0063(8) 0.0005(9) -0.0030(9)
C10B 0.0203(13) 0.0147(9) 0.0226(10) -0.0069(8) -0.0059(9) -0.0013(9)
C11B 0.0204(13) 0.0232(11) 0.0263(11) -0.0146(9) -0.0035(10) 0.0042(9)
C12B 0.0164(13) 0.0233(11) 0.0210(10) -0.0099(8) 0.0012(9) 0.0003(9)
C13B 0.0146(14) 0.0428(15) 0.0436(15) -0.0066(12) -0.0002(12) -0.0064(11)
C14B 0.0399(17) 0.0316(12) 0.0194(10) -0.0130(9) 0.0089(10) -0.0168(11)
C15B 0.0364(17) 0.0286(12) 0.0323(13) -0.0126(10) -0.0040(12) 0.0106(12)

loop_
_atom_type_symbol
_atom_type_description
_atom_type_scat_dispersion_real
_atom_type_scat_dispersion_imag
_atom_type_scat_source
C C 0.0181 0.0091 'International Tables Vol C Tables 4.2.6.8 and 6.1.1.4'
H H 0.0000 0.0000 'International Tables Vol C Tables 4.2.6.8 and 6.1.1.4'
Cl Cl 0.3639 0.7018 'International Tables Vol C Tables 4.2.6.8 and 6.1.1.4'
O O 0.0492 0.0322 'International Tables Vol C Tables 4.2.6.8 and 6.1.1.4'

loop_
_exptl_crystal_face_index_h
_exptl_crystal_face_index_k
_exptl_crystal_face_index_l
_exptl_crystal_face_perp_dist
-3 -7 -4 0.1039
-3 0 -7 0.0932
1 8 4 0.0961
-3 7 4 0.0862
-3 -1 6 0.1080
3 -7 -4 0.1222
3 1 -6 0.0930
0 0 8 0.0554
5 2 4 0.1498
0 0 -8 0.0384

loop_
_geom_angle_atom_site_label_1
_geom_angle_atom_site_label_2
_geom_angle_atom_site_label_3
_geom_angle
_geom_angle_site_symmetry_1
_geom_angle_site_symmetry_3
_geom_angle_publ_flag
C7 O1 C1 117.24(16) . . ?
C13 O2 C2 113.23(18) . . ?
C14 O3 C3 113.39(16) . . ?
C4 O4 C15 115.56(18) . . ?
C1 O5 C5 114.52(16) . . ?
O1 C1 H1 108.7 . . ?
O1 C1 C2 106.68(16) . . ?
O5 C1 O1 111.14(18) . . ?
O5 C1 H1 108.7 . . ?
O5 C1 C2 112.89(17) . . ?
C2 C1 H1 108.7 . . ?
O2 C2 C1 105.70(17) . . ?
O2 C2 H2 109.8 . . ?
O2 C2 C3 110.42(17) . . ?
C1 C2 H2 109.8 . . ?
C3 C2 C1 111.27(18) . . ?
C3 C2 H2 109.8 . . ?
O3 C3 C2 110.75(18) . . ?
O3 C3 H3 108.8 . . ?
O3 C3 C4 108.50(17) . . ?
C2 C3 H3 108.8 . . ?
C4 C3 C2 111.17(18) . . ?
C4 C3 H3 108.8 . . ?
O4 C4 C3 111.33(18) . . ?
O4 C4 H4 110.3 . . ?
O4 C4 C5 105.95(18) . . ?
C3 C4 H4 110.3 . . ?
C3 C4 C5 108.58(17) . . ?
C5 C4 H4 110.3 . . ?
O5 C5 C4 110.16(18) . . ?
O5 C5 H5 109.0 . . ?
O5 C5 C6 105.81(19) . . ?
C4 C5 H5 109.0 . . ?
C6 C5 C4 113.63(18) . . ?
C6 C5 H5 109.0 . . ?
C5 C6 H6A 109.5 . . ?
C5 C6 H6B 109.5 . . ?
C5 C6 H6C 109.5 . . ?
H6A C6 H6B 109.5 . . ?
H6A C6 H6C 109.5 . . ?
H6B C6 H6C 109.5 . . ?
O1 C7 C8 116.06(18) . . ?
O1 C7 C12 124.89(19) . . ?
C12 C7 C8 119.06(19) . . ?
C7 C8 Cl1 119.57(16) . . ?
C9 C8 Cl1 119.17(17) . . ?
C9 C8 C7 121.2(2) . . ?
C8 C9 H9 120.7 . . ?
C10 C9 C8 118.6(2) . . ?
C10 C9 H9 120.7 . . ?
C9 C10 Cl2 119.07(17) . . ?
C11 C10 Cl2 119.60(18) . . ?
C11 C10 C9 121.3(2) . . ?
C10 C11 H11 120.3 . . ?
C10 C11 C12 119.3(2) . . ?
C12 C11 H11 120.3 . . ?
C7 C12 C11 120.4(2) . . ?
C7 C12 H12 119.8 . . ?
C11 C12 H12 119.8 . . ?
O2 C13 H13A 109.5 . . ?
O2 C13 H13B 109.5 . . ?
O2 C13 H13C 109.5 . . ?
H13A C13 H13B 109.5 . . ?
H13A C13 H13C 109.5 . . ?
H13B C13 H13C 109.5 . . ?
O3 C14 H14A 109.5 . . ?
O3 C14 H14B 109.5 . . ?
O3 C14 H14C 109.5 . . ?
H14A C14 H14B 109.5 . . ?
H14A C14 H14C 109.5 . . ?
H14B C14 H14C 109.5 . . ?
O4 C15 H15A 109.5 . . ?
O4 C15 H15B 109.5 . . ?
O4 C15 H15C 109.5 . . ?
H15A C15 H15B 109.5 . . ?
H15A C15 H15C 109.5 . . ?
H15B C15 H15C 109.5 . . ?
C7C O1C C1C 116.84(17) . . ?
C13C O2C C2C 114.49(19) . . ?
C14C O3C C3C 114.54(19) . . ?
C15C O4C C4C 114.4(2) . . ?
C1C O5C C5C 114.73(17) . . ?
O1C C1C H1C 108.2 . . ?
O1C C1C C2C 106.28(18) . . ?
O5C C1C O1C 111.7(2) . . ?
O5C C1C H1C 108.2 . . ?
O5C C1C C2C 113.98(19) . . ?
C2C C1C H1C 108.2 . . ?
O2C C2C C1C 110.49(19) . . ?
O2C C2C H2C 109.7 . . ?
O2C C2C C3C 107.05(18) . . ?
C1C C2C H2C 109.7 . . ?
C1C C2C C3C 110.0(2) . . ?
C3C C2C H2C 109.7 . . ?
O3C C3C C2C 113.5(2) . . ?
O3C C3C H3C 108.7 . . ?
O3C C3C C4C 107.18(19) . . ?
C2C C3C H3C 108.7 . . ?
C4C C3C C2C 109.88(19) . . ?
C4C C3C H3C 108.7 . . ?
O4C C4C C3C 110.42(19) . . ?
O4C C4C H4C 109.3 . . ?
O4C C4C C5C 107.1(2) . . ?
C3C C4C H4C 109.3 . . ?
C3C C4C C5C 111.42(19) . . ?
C5C C4C H4C 109.3 . . ?
O5C C5C C4C 109.6(2) . . ?
O5C C5C H5C 109.5 . . ?
O5C C5C C6C 106.18(19) . . ?
C4C C5C H5C 109.5 . . ?
C6C C5C C4C 112.4(2) . . ?
C6C C5C H5C 109.5 . . ?
C5C C6C H6CA 109.5 . . ?
C5C C6C H6CB 109.5 . . ?
C5C C6C H6CC 109.5 . . ?
H6CA C6C H6CB 109.5 . . ?
H6CA C6C H6CC 109.5 . . ?
H6CB C6C H6CC 109.5 . . ?
O1C C7C C8C 116.9(2) . . ?
O1C C7C C12C 124.4(2) . . ?
C12C C7C C8C 118.7(2) . . ?
C7C C8C Cl1C 119.4(2) . . ?
C9C C8C Cl1C 119.62(18) . . ?
C9C C8C C7C 121.0(2) . . ?
C8C C9C H9C 120.4 . . ?
C8C C9C C10C 119.2(2) . . ?
C10C C9C H9C 120.4 . . ?
C9C C10C Cl2C 118.5(2) . . ?
C11C C10C Cl2C 120.4(2) . . ?
C11C C10C C9C 121.2(2) . . ?
C10C C11C H11C 120.3 . . ?
C10C C11C C12C 119.4(2) . . ?
C12C C11C H11C 120.3 . . ?
C7C C12C C11C 120.5(2) . . ?
C7C C12C H12C 119.7 . . ?
C11C C12C H12C 119.7 . . ?
O2C C13C H13D 109.5 . . ?
O2C C13C H13E 109.5 . . ?
O2C C13C H13F 109.5 . . ?
H13D C13C H13E 109.5 . . ?
H13D C13C H13F 109.5 . . ?
H13E C13C H13F 109.5 . . ?
O3C C14C H14D 109.5 . . ?
O3C C14C H14E 109.5 . . ?
O3C C14C H14F 109.5 . . ?
H14D C14C H14E 109.5 . . ?
H14D C14C H14F 109.5 . . ?
H14E C14C H14F 109.5 . . ?
O4C C15C H15D 109.5 . . ?
O4C C15C H15E 109.5 . . ?
O4C C15C H15F 109.5 . . ?
H15D C15C H15E 109.5 . . ?
H15D C15C H15F 109.5 . . ?
H15E C15C H15F 109.5 . . ?
C7B O1B C1B 118.52(17) . . ?
C2B O2B C13B 113.14(19) . . ?
C14B O3B C3B 113.81(17) . . ?
C15B O4B C4B 115.6(2) . . ?
C1B O5B C5B 114.58(16) . . ?
O1B C1B H1B 109.0 . . ?
O1B C1B C2B 104.90(17) . . ?
O5B C1B O1B 111.83(19) . . ?
O5B C1B H1B 109.0 . . ?
O5B C1B C2B 113.13(17) . . ?
C2B C1B H1B 109.0 . . ?
O2B C2B C1B 106.64(18) . . ?
O2B C2B H2B 109.6 . . ?
O2B C2B C3B 110.89(17) . . ?
C1B C2B H2B 109.6 . . ?
C1B C2B C3B 110.6(2) . . ?
C3B C2B H2B 109.6 . . ?
O3B C3B C2B 110.64(19) . . ?
O3B C3B H3B 108.8 . . ?
O3B C3B C4B 108.23(17) . . ?
C2B C3B H3B 108.8 . . ?
C4B C3B C2B 111.48(18) . . ?
C4B C3B H3B 108.8 . . ?
O4B C4B C3B 110.61(18) . . ?
O4B C4B H4B 110.0 . . ?
O4B C4B C5B 106.19(19) . . ?
C3B C4B H4B 110.0 . . ?
C3B C4B C5B 109.92(17) . . ?
C5B C4B H4B 110.0 . . ?
O5B C5B C4B 109.48(19) . . ?
O5B C5B H5B 109.1 . . ?
O5B C5B C6B 106.19(18) . . ?
C4B C5B H5B 109.1 . . ?
C6B C5B C4B 113.83(19) . . ?
C6B C5B H5B 109.1 . . ?
C5B C6B H6BA 109.5 . . ?
C5B C6B H6BB 109.5 . . ?
C5B C6B H6BC 109.5 . . ?
H6BA C6B H6BB 109.5 . . ?
H6BA C6B H6BC 109.5 . . ?
H6BB C6B H6BC 109.5 . . ?
O1B C7B C8B 115.34(19) . . ?
O1B C7B C12B 125.6(2) . . ?
C12B C7B C8B 119.1(2) . . ?
C7B C8B Cl1B 119.51(17) . . ?
C9B C8B Cl1B 119.38(17) . . ?
C9B C8B C7B 121.1(2) . . ?
C8B C9B H9B 120.7 . . ?
C8B C9B C10B 118.6(2) . . ?
C10B C9B H9B 120.7 . . ?
C9B C10B Cl2B 117.50(18) . . ?
C11B C10B Cl2B 120.96(17) . . ?
C11B C10B C9B 121.5(2) . . ?
C10B C11B H11B 120.3 . . ?
C10B C11B C12B 119.4(2) . . ?
C12B C11B H11B 120.3 . . ?
C7B C12B C11B 120.2(2) . . ?
C7B C12B H12B 119.9 . . ?
C11B C12B H12B 119.9 . . ?
O2B C13B H13G 109.5 . . ?
O2B C13B H13H 109.5 . . ?
O2B C13B H13I 109.5 . . ?
H13G C13B H13H 109.5 . . ?
H13G C13B H13I 109.5 . . ?
H13H C13B H13I 109.5 . . ?
O3B C14B H14G 109.5 . . ?
O3B C14B H14H 109.5 . . ?
O3B C14B H14I 109.5 . . ?
H14G C14B H14H 109.5 . . ?
H14G C14B H14I 109.5 . . ?
H14H C14B H14I 109.5 . . ?
O4B C15B H15G 109.5 . . ?
O4B C15B H15H 109.5 . . ?
O4B C15B H15I 109.5 . . ?
H15G C15B H15H 109.5 . . ?
H15G C15B H15I 109.5 . . ?
H15H C15B H15I 109.5 . . ?

loop_
_geom_bond_atom_site_label_1
_geom_bond_atom_site_label_2
_geom_bond_distance
_geom_bond_site_symmetry_2
_geom_bond_publ_flag
Cl1 C8 1.735(2) . ?
Cl2 C10 1.741(2) . ?
O1 C1 1.430(2) . ?
O1 C7 1.378(2) . ?
O2 C2 1.425(3) . ?
O2 C13 1.420(3) . ?
O3 C3 1.424(2) . ?
O3 C14 1.420(3) . ?
O4 C4 1.417(3) . ?
O4 C15 1.425(3) . ?
O5 C1 1.398(3) . ?
O5 C5 1.437(3) . ?
C1 H1 0.9800 . ?
C1 C2 1.530(3) . ?
C2 H2 0.9800 . ?
C2 C3 1.527(3) . ?
C3 H3 0.9800 . ?
C3 C4 1.520(3) . ?
C4 H4 0.9800 . ?
C4 C5 1.536(3) . ?
C5 H5 0.9800 . ?
C5 C6 1.510(3) . ?
C6 H6A 0.9600 . ?
C6 H6B 0.9600 . ?
C6 H6C 0.9600 . ?
C7 C8 1.395(3) . ?
C7 C12 1.384(3) . ?
C8 C9 1.384(3) . ?
C9 H9 0.9300 . ?
C9 C10 1.384(3) . ?
C10 C11 1.382(3) . ?
C11 H11 0.9300 . ?
C11 C12 1.394(3) . ?
C12 H12 0.9300 . ?
C13 H13A 0.9600 . ?
C13 H13B 0.9600 . ?
C13 H13C 0.9600 . ?
C14 H14A 0.9600 . ?
C14 H14B 0.9600 . ?
C14 H14C 0.9600 . ?
C15 H15A 0.9600 . ?
C15 H15B 0.9600 . ?
C15 H15C 0.9600 . ?
Cl1C C8C 1.729(2) . ?
Cl2C C10C 1.743(3) . ?
O1C C1C 1.431(3) . ?
O1C C7C 1.368(3) . ?
O2C C2C 1.417(3) . ?
O2C C13C 1.406(3) . ?
O3C C3C 1.417(3) . ?
O3C C14C 1.402(3) . ?
O4C C4C 1.428(3) . ?
O4C C15C 1.404(3) . ?
O5C C1C 1.401(3) . ?
O5C C5C 1.445(3) . ?
C1C H1C 0.9800 . ?
C1C C2C 1.523(4) . ?
C2C H2C 0.9800 . ?
C2C C3C 1.533(3) . ?
C3C H3C 0.9800 . ?
C3C C4C 1.520(3) . ?
C4C H4C 0.9800 . ?
C4C C5C 1.522(4) . ?
C5C H5C 0.9800 . ?
C5C C6C 1.514(4) . ?
C6C H6CA 0.9600 . ?
C6C H6CB 0.9600 . ?
C6C H6CC 0.9600 . ?
C7C C8C 1.394(3) . ?
C7C C12C 1.387(4) . ?
C8C C9C 1.379(4) . ?
C9C H9C 0.9300 . ?
C9C C10C 1.380(4) . ?
C10C C11C 1.372(4) . ?
C11C H11C 0.9300 . ?
C11C C12C 1.391(4) . ?
C12C H12C 0.9300 . ?
C13C H13D 0.9600 . ?
C13C H13E 0.9600 . ?
C13C H13F 0.9600 . ?
C14C H14D 0.9600 . ?
C14C H14E 0.9600 . ?
C14C H14F 0.9600 . ?
C15C H15D 0.9600 . ?
C15C H15E 0.9600 . ?
C15C H15F 0.9600 . ?
Cl1B C8B 1.727(2) . ?
Cl2B C10B 1.745(2) . ?
O1B C1B 1.428(3) . ?
O1B C7B 1.367(3) . ?
O2B C2B 1.423(3) . ?
O2B C13B 1.424(3) . ?
O3B C3B 1.426(3) . ?
O3B C14B 1.420(3) . ?
O4B C4B 1.428(3) . ?
O4B C15B 1.420(3) . ?
O5B C1B 1.395(3) . ?
O5B C5B 1.440(3) . ?
C1B H1B 0.9800 . ?
C1B C2B 1.528(3) . ?
C2B H2B 0.9800 . ?
C2B C3B 1.529(3) . ?
C3B H3B 0.9800 . ?
C3B C4B 1.518(3) . ?
C4B H4B 0.9800 . ?
C4B C5B 1.531(3) . ?
C5B H5B 0.9800 . ?
C5B C6B 1.507(3) . ?
C6B H6BA 0.9600 . ?
C6B H6BB 0.9600 . ?
C6B H6BC 0.9600 . ?
C7B C8B 1.391(3) . ?
C7B C12B 1.391(3) . ?
C8B C9B 1.385(3) . ?
C9B H9B 0.9300 . ?
C9B C10B 1.385(3) . ?
C10B C11B 1.376(3) . ?
C11B H11B 0.9300 . ?
C11B C12B 1.392(3) . ?
C12B H12B 0.9300 . ?
C13B H13G 0.9600 . ?
C13B H13H 0.9600 . ?
C13B H13I 0.9600 . ?
C14B H14G 0.9600 . ?
C14B H14H 0.9600 . ?
C14B H14I 0.9600 . ?
C15B H15G 0.9600 . ?
C15B H15H 0.9600 . ?
C15B H15I 0.9600 . ?

loop_
_exptl_oxdiff_crystal_face_indexfrac_h
_exptl_oxdiff_crystal_face_indexfrac_k
_exptl_oxdiff_crystal_face_indexfrac_l
_exptl_oxdiff_crystal_face_x
_exptl_oxdiff_crystal_face_y
_exptl_oxdiff_crystal_face_z
-2.8154 -7.1081 -3.6410 0.5669 -0.5354 0.6261
-2.9988 0.0010 -7.0007 -0.6468 -0.6076 0.5363
1.2649 7.9509 4.1505 -0.6797 0.6430 -0.3530
-2.5611 6.8535 3.7285 -0.6743 0.6397 0.3689
-3.0010 -1.0015 5.9967 0.5327 0.5946 0.5832
2.6293 -6.7903 -3.6979 0.6703 -0.6360 -0.3825
3.0010 1.0015 -5.9967 -0.5327 -0.5946 -0.5832
0.2834 -0.3748 7.8209 0.6874 0.7257 -0.0280
4.9993 1.9999 4.0032 0.1964 0.3521 -0.9445
-0.0835 -0.1253 -7.5210 -0.5918 -0.7182 -0.0000
